data_4314894
loop_
_publ_author_name
'Aur\'elie Guenet'
'Ernest Graf'
'Nathalie Kyritsakas'
'Mir Wais Hosseini'

_publ_contact_author
; Prof Mir Wais Hosseini
  Laboratoire de Chimie de Coordination Organique, 
  UMR CNRS 7140, Universit\'e de Strasbourg,
  F-67000 Strasbourg, France 
;
_publ_contact_author_email hosseini@unistra.fr
_publ_contact_author_fax '33 3 68 85 13 23'
_publ_contact_author_phone '33 3 68 85 13 25'
_publ_section_title
;
 Design and Synthesis of Sn-Porphyrin Based Molecular Gates
;
_journal_name_full 'Inorganic Chemistry'
_journal_page_first 1872
_journal_page_last 1883
_journal_paper_doi 10.1021/ic902265e
_journal_volume 49
_journal_year 2010
_chemical_formula_moiety 'C57 H41 N5 O4 Sn'
_chemical_formula_sum 'C57 H41 N5 O4 Sn'
_chemical_formula_weight 978.64
_chemical_name_systematic
;
 ?
;
_space_group_IT_number 14
_symmetry_cell_setting monoclinic
_symmetry_space_group_name_Hall '-P 2ybc'
_symmetry_space_group_name_H-M 'P 1 21/c 1'
_atom_sites_solution_hydrogens geom
_atom_sites_solution_primary direct
_atom_sites_solution_secondary difmap
_audit_creation_method SHELXL-97
_cell_angle_alpha 90.00
_cell_angle_beta 94.753(3)
_cell_angle_gamma 90.00
_cell_formula_units_Z 2
_cell_length_a 8.1031(5)
_cell_length_b 24.3383(14)
_cell_length_c 11.0133(6)
_cell_measurement_reflns_used 1723
_cell_measurement_temperature 173(2)
_cell_measurement_theta_max 27.40
_cell_measurement_theta_min 3.03
_cell_volume 2164.5(2)
_computing_cell_refinement 'Bruker SMART'
_computing_data_collection 'Bruker SMART'
_computing_data_reduction 'Bruker SAINT'
_computing_molecular_graphics 'Bruker SHELXTL'
_computing_publication_material 'Bruker SHELXTL'
_computing_structure_refinement 'SHELXL-97 (Sheldrick, 1997)'
_computing_structure_solution 'SHELXS-97 (Sheldrick, 1990)'
_diffrn_ambient_temperature 173(2)
_diffrn_measured_fraction_theta_full 0.977
_diffrn_measured_fraction_theta_max 0.977
_diffrn_measurement_device_type 'CCD area detector'
_diffrn_measurement_method 'phi and omega scans'
_diffrn_radiation_monochromator graphite
_diffrn_radiation_source 'fine-focus sealed tube'
_diffrn_radiation_type MoK\a
_diffrn_radiation_wavelength 0.71073
_diffrn_reflns_av_R_equivalents 0.0731
_diffrn_reflns_av_sigmaI/netI 0.1090
_diffrn_reflns_limit_h_max 10
_diffrn_reflns_limit_h_min -10
_diffrn_reflns_limit_k_max 27
_diffrn_reflns_limit_k_min -31
_diffrn_reflns_limit_l_max 14
_diffrn_reflns_limit_l_min -14
_diffrn_reflns_number 13968
_diffrn_reflns_theta_full 27.39
_diffrn_reflns_theta_max 27.39
_diffrn_reflns_theta_min 2.50
_exptl_absorpt_coefficient_mu 0.649
_exptl_absorpt_correction_T_max 0.9745
_exptl_absorpt_correction_T_min 0.8977
_exptl_absorpt_correction_type multi-scan
_exptl_absorpt_process_details sadabs
_exptl_crystal_colour red
_exptl_crystal_density_diffrn 1.502
_exptl_crystal_density_meas ?
_exptl_crystal_density_method 'not measured'
_exptl_crystal_description prism
_exptl_crystal_F_000 1000
_exptl_crystal_size_max 0.17
_exptl_crystal_size_mid 0.16
_exptl_crystal_size_min 0.04
_refine_diff_density_max 1.302
_refine_diff_density_min -1.914
_refine_diff_density_rms 0.140
_refine_ls_extinction_coef 0.0081(13)
_refine_ls_extinction_expression Fc^*^=kFc[1+0.001xFc^2^\l^3^/sin(2\q)]^-1/4^
_refine_ls_extinction_method SHELXL
_refine_ls_goodness_of_fit_ref 1.054
_refine_ls_hydrogen_treatment constr
_refine_ls_matrix_type full
_refine_ls_number_parameters 306
_refine_ls_number_reflns 4817
_refine_ls_number_restraints 0
_refine_ls_restrained_S_all 1.054
_refine_ls_R_factor_all 0.1393
_refine_ls_R_factor_gt 0.0695
_refine_ls_shift/su_max 0.000
_refine_ls_shift/su_mean 0.000
_refine_ls_structure_factor_coef Fsqd
_refine_ls_weighting_details 'calc w=1/[\s^2^(Fo^2^)+(0.0861P)^2^+3.8397P] where P=(Fo^2^+2Fc^2^)/3'
_refine_ls_weighting_scheme calc
_refine_ls_wR_factor_gt 0.1599
_refine_ls_wR_factor_ref 0.2032
_reflns_number_gt 2675
_reflns_number_total 4817
_reflns_threshold_expression >2sigma(I)
_cod_data_source_file ic902265e_si_008.cif
_cod_data_source_block compound34
_cod_depositor_comments
;
The following automatic conversions were performed:

'_symmetry_cell_setting' value 'Monoclinic' changed to 'monoclinic'
according to the built-in table from CIF Core dictionary named
'cif_core.dic' version 2.4.1 from 2010-06-29.

Automatic conversion script
Id: cif_fix_values 1646 2011-03-28 12:23:43Z adriana 

The following automatic conversions were performed:

'_exptl_crystal_density_meas' value 'non' was changed to '?' - the
value is perceived as not measured.

Automatic conversion script
Id: cif_fix_values 3008 2015-01-20 13:52:24Z robertas 
;
_cod_database_code 4314894

loop_
_symmetry_equiv_pos_as_xyz
'x, y, z'
'-x, y+1/2, -z+1/2'
'-x, -y, -z'
'x, -y-1/2, z-1/2'

loop_
_atom_site_label
_atom_site_type_symbol
_atom_site_fract_x
_atom_site_fract_y
_atom_site_fract_z
_atom_site_U_iso_or_equiv
_atom_site_adp_type
_atom_site_occupancy
_atom_site_symmetry_multiplicity
_atom_site_calc_flag
_atom_site_refinement_flags
_atom_site_disorder_assembly
_atom_site_disorder_group
Sn1 Sn 0.5000 0.5000 0.5000 0.0315(2) Uani 1 2 d S . .
N1 N 0.4641(6) 0.4310(2) 0.6099(5) 0.0327(13) Uani 1 1 d . . .
C1 C 0.5549(8) 0.3831(3) 0.6121(6) 0.0324(15) Uani 1 1 d . . .
C2 C 0.4821(8) 0.3460(3) 0.6907(7) 0.0392(17) Uani 1 1 d . . .
H2 H 0.5201 0.3099 0.7096 0.047 Uiso 1 1 calc R . .
C3 C 0.3489(8) 0.3705(3) 0.7350(7) 0.0389(16) Uani 1 1 d . . .
H3 H 0.2769 0.3545 0.7889 0.047 Uiso 1 1 calc R . .
C4 C 0.3370(8) 0.4249(3) 0.6851(6) 0.0351(15) Uani 1 1 d . . .
C5 C 0.2158(8) 0.4645(3) 0.7048(7) 0.0354(15) Uani 1 1 d . . .
C6 C 0.1957(7) 0.5164(3) 0.6498(6) 0.0322(15) Uani 1 1 d . . .
C7 C 0.0794(9) 0.5577(3) 0.6766(7) 0.0417(17) Uani 1 1 d . . .
H7 H -0.0031 0.5542 0.7327 0.050 Uiso 1 1 calc R . .
C8 C 0.1063(8) 0.6027(3) 0.6085(7) 0.0379(16) Uani 1 1 d . . .
H8 H 0.0457 0.6361 0.6078 0.046 Uiso 1 1 calc R . .
C9 C 0.2413(7) 0.5908(3) 0.5385(6) 0.0327(15) Uani 1 1 d . . .
N2 N 0.2913(6) 0.5385(2) 0.5649(5) 0.0325(13) Uani 1 1 d . . .
C10 C 0.6898(8) 0.3733(3) 0.5443(6) 0.0333(15) Uani 1 1 d . . .
C11 C 0.7701(8) 0.3174(3) 0.5595(7) 0.0366(16) Uani 1 1 d . . .
C12 C 0.7313(10) 0.2754(3) 0.4783(8) 0.053(2) Uani 1 1 d . . .
H12 H 0.6542 0.2822 0.4102 0.063 Uiso 1 1 calc R . .
C13 C 0.8004(10) 0.2242(3) 0.4924(9) 0.056(2) Uani 1 1 d . . .
C14 C 0.9104(13) 0.2144(3) 0.5923(9) 0.073(3) Uani 0.75 1 d P . .
H14 H 0.9587 0.1790 0.6042 0.088 Uiso 1 1 calc R . .
N3 N 0.9104(13) 0.2144(3) 0.5923(9) 0.073(3) Uani 0.25 1 d P . .
C15 C 0.9495(15) 0.2547(4) 0.6729(11) 0.098(4) Uani 1 1 d . . .
C16 C 0.8806(13) 0.3063(4) 0.6590(9) 0.079(3) Uani 1 1 d . . .
H16 H 0.9088 0.3341 0.7175 0.095 Uiso 1 1 calc R . .
C17 C 0.1004(8) 0.4503(3) 0.7997(6) 0.0352(15) Uani 1 1 d . . .
C18 C 0.1616(9) 0.4372(3) 0.9168(6) 0.0410(17) Uani 1 1 d . . .
H18 H 0.2781 0.4373 0.9359 0.049 Uiso 1 1 calc R . .
C19 C 0.0604(11) 0.4239(3) 1.0068(8) 0.053(2) Uani 1 1 d . . .
C20 C -0.1099(10) 0.4251(3) 0.9797(7) 0.052(2) Uani 0.75 1 d P . .
H20 H -0.1811 0.4166 1.0413 0.062 Uiso 1 1 calc R . .
N4 N -0.1099(10) 0.4251(3) 0.9797(7) 0.052(2) Uani 0.25 1 d P . .
C21 C -0.1760(9) 0.4384(3) 0.8660(7) 0.0434(18) Uani 1 1 d . . .
C22 C -0.0711(8) 0.4514(3) 0.7750(7) 0.0410(17) Uani 1 1 d . . .
H22 H -0.1174 0.4611 0.6959 0.049 Uiso 1 1 calc R . .
O1 O 0.3442(6) 0.46683(19) 0.3612(4) 0.0392(11) Uani 1 1 d . . .
C23 C 0.3797(8) 0.4212(3) 0.3017(7) 0.0390(17) Uani 1 1 d . . .
C24 C 0.3304(8) 0.3697(3) 0.3451(7) 0.0413(17) Uani 1 1 d . . .
H24 H 0.2729 0.3673 0.4166 0.050 Uiso 1 1 calc R . .
C25 C 0.3675(9) 0.3224(3) 0.2810(8) 0.049(2) Uani 1 1 d . . .
C26 C 0.4478(10) 0.3249(4) 0.1758(8) 0.060(2) Uani 1 1 d . . .
H26 H 0.4721 0.2923 0.1332 0.072 Uiso 1 1 calc R . .
C27 C 0.4921(11) 0.3755(4) 0.1339(8) 0.062(2) Uani 1 1 d . . .
H27 H 0.5466 0.3775 0.0609 0.075 Uiso 1 1 calc R . .
C28 C 0.4599(10) 0.4237(4) 0.1945(7) 0.051(2) Uani 1 1 d . . .
H28 H 0.4921 0.4582 0.1635 0.061 Uiso 1 1 calc R . .
O2 O 0.3302(7) 0.2705(2) 0.3206(6) 0.0675(18) Uani 1 1 d . . .
C29 C 0.2552(13) 0.2658(4) 0.4332(9) 0.071(3) Uani 1 1 d . . .
H29A H 0.3218 0.2859 0.4969 0.106 Uiso 1 1 calc R . .
H29B H 0.2492 0.2270 0.4560 0.106 Uiso 1 1 calc R . .
H29C H 0.1433 0.2813 0.4237 0.106 Uiso 1 1 calc R . .

loop_
_atom_site_aniso_label
_atom_site_aniso_U_11
_atom_site_aniso_U_22
_atom_site_aniso_U_33
_atom_site_aniso_U_23
_atom_site_aniso_U_13
_atom_site_aniso_U_12
Sn1 0.0307(3) 0.0261(4) 0.0379(4) 0.0006(3) 0.0026(2) 0.0021(3)
N1 0.032(3) 0.028(3) 0.038(3) 0.004(2) 0.005(2) 0.001(2)
C1 0.030(3) 0.026(3) 0.041(4) 0.004(3) -0.002(3) 0.005(3)
C2 0.043(4) 0.025(4) 0.049(4) 0.004(3) 0.004(3) -0.004(3)
C3 0.039(4) 0.031(4) 0.048(4) 0.005(3) 0.011(3) 0.003(3)
C4 0.032(3) 0.033(4) 0.040(4) 0.004(3) 0.002(3) -0.001(3)
C5 0.032(3) 0.028(4) 0.046(4) -0.004(3) -0.001(3) 0.001(3)
C6 0.023(3) 0.035(4) 0.039(4) 0.002(3) 0.010(3) 0.000(2)
C7 0.040(4) 0.041(4) 0.044(4) 0.004(4) 0.007(3) 0.005(3)
C8 0.032(3) 0.034(4) 0.049(4) 0.001(3) 0.005(3) 0.008(3)
C9 0.028(3) 0.027(4) 0.042(4) -0.002(3) 0.000(3) 0.007(3)
N2 0.031(3) 0.029(3) 0.039(3) -0.001(2) 0.007(2) 0.010(2)
C10 0.034(3) 0.033(4) 0.031(4) -0.003(3) -0.003(3) 0.003(3)
C11 0.036(3) 0.029(4) 0.045(4) 0.003(3) 0.005(3) 0.003(3)
C12 0.050(4) 0.038(4) 0.068(6) -0.012(4) -0.004(4) 0.009(4)
C13 0.053(5) 0.036(5) 0.081(7) 0.000(4) 0.016(5) 0.006(4)
C14 0.096(7) 0.033(5) 0.093(8) 0.014(5) 0.018(6) 0.029(5)
N3 0.096(7) 0.033(5) 0.093(8) 0.014(5) 0.018(6) 0.029(5)
C15 0.133(10) 0.057(7) 0.095(8) -0.015(6) -0.043(7) 0.053(7)
C16 0.103(8) 0.046(5) 0.080(7) -0.018(5) -0.045(6) 0.030(5)
C17 0.035(3) 0.028(4) 0.043(4) 0.000(3) 0.007(3) -0.002(3)
C18 0.043(4) 0.039(4) 0.041(4) 0.005(3) 0.003(3) 0.003(3)
C19 0.062(5) 0.041(5) 0.057(5) 0.004(4) 0.020(4) 0.003(4)
C20 0.072(6) 0.040(4) 0.049(5) 0.004(4) 0.032(4) -0.001(4)
N4 0.072(6) 0.040(4) 0.049(5) 0.004(4) 0.032(4) -0.001(4)
C21 0.042(4) 0.035(4) 0.055(5) -0.007(4) 0.019(4) -0.009(3)
C22 0.037(4) 0.036(4) 0.049(5) 0.000(3) -0.002(3) 0.000(3)
O1 0.039(3) 0.029(3) 0.048(3) -0.003(2) -0.004(2) 0.004(2)
C23 0.034(3) 0.038(4) 0.043(4) -0.012(3) -0.009(3) 0.002(3)
C24 0.031(3) 0.043(4) 0.050(5) -0.008(4) -0.004(3) -0.003(3)
C25 0.042(4) 0.032(4) 0.071(6) -0.007(4) -0.004(4) 0.000(3)
C26 0.054(5) 0.058(6) 0.067(6) -0.020(5) 0.006(4) 0.007(4)
C27 0.058(5) 0.077(7) 0.053(5) -0.014(5) 0.012(4) 0.004(5)
C28 0.053(4) 0.061(6) 0.037(4) -0.008(4) 0.001(4) 0.002(4)
O2 0.062(4) 0.045(4) 0.093(5) -0.012(3) -0.006(4) 0.000(3)
C29 0.084(7) 0.050(6) 0.076(7) 0.002(5) -0.008(6) -0.005(5)

loop_
_atom_type_symbol
_atom_type_description
_atom_type_scat_dispersion_real
_atom_type_scat_dispersion_imag
_atom_type_scat_source
C C 0.0033 0.0016 'International Tables Vol C Tables 4.2.6.8 and 6.1.1.4'
H H 0.0000 0.0000 'International Tables Vol C Tables 4.2.6.8 and 6.1.1.4'
N N 0.0061 0.0033 'International Tables Vol C Tables 4.2.6.8 and 6.1.1.4'
O O 0.0106 0.0060 'International Tables Vol C Tables 4.2.6.8 and 6.1.1.4'
Sn Sn -0.6537 1.4246 'International Tables Vol C Tables 4.2.6.8 and 6.1.1.4'

loop_
_geom_angle_atom_site_label_1
_geom_angle_atom_site_label_2
_geom_angle_atom_site_label_3
_geom_angle
_geom_angle_site_symmetry_1
_geom_angle_site_symmetry_3
_geom_angle_publ_flag
O1 Sn1 O1 180.00(19) 3_666 . ?
O1 Sn1 N1 90.5(2) 3_666 3_666 ?
O1 Sn1 N1 89.5(2) . 3_666 ?
O1 Sn1 N1 89.5(2) 3_666 . ?
O1 Sn1 N1 90.5(2) . . ?
N1 Sn1 N1 179.998(1) 3_666 . ?
O1 Sn1 N2 91.9(2) 3_666 . ?
O1 Sn1 N2 88.1(2) . . ?
N1 Sn1 N2 89.6(2) 3_666 . ?
N1 Sn1 N2 90.4(2) . . ?
O1 Sn1 N2 88.1(2) 3_666 3_666 ?
O1 Sn1 N2 91.9(2) . 3_666 ?
N1 Sn1 N2 90.4(2) 3_666 3_666 ?
N1 Sn1 N2 89.6(2) . 3_666 ?
N2 Sn1 N2 179.999(1) . 3_666 ?
C1 N1 C4 108.8(5) . . ?
C1 N1 Sn1 125.9(4) . . ?
C4 N1 Sn1 125.1(4) . . ?
N1 C1 C10 125.3(6) . . ?
N1 C1 C2 107.5(6) . . ?
C10 C1 C2 127.1(6) . . ?
C3 C2 C1 109.0(6) . . ?
C3 C2 H2 125.5 . . ?
C1 C2 H2 125.5 . . ?
C2 C3 C4 107.3(6) . . ?
C2 C3 H3 126.4 . . ?
C4 C3 H3 126.4 . . ?
N1 C4 C5 125.7(6) . . ?
N1 C4 C3 107.4(6) . . ?
C5 C4 C3 126.9(6) . . ?
C6 C5 C4 127.5(6) . . ?
C6 C5 C17 116.8(6) . . ?
C4 C5 C17 115.7(6) . . ?
N2 C6 C5 126.5(6) . . ?
N2 C6 C7 106.6(6) . . ?
C5 C6 C7 126.9(6) . . ?
C8 C7 C6 108.4(6) . . ?
C8 C7 H7 125.8 . . ?
C6 C7 H7 125.8 . . ?
C7 C8 C9 107.6(6) . . ?
C7 C8 H8 126.2 . . ?
C9 C8 H8 126.2 . . ?
N2 C9 C10 126.2(6) . 3_666 ?
N2 C9 C8 107.7(6) . . ?
C10 C9 C8 126.1(6) 3_666 . ?
C9 N2 C6 109.7(5) . . ?
C9 N2 Sn1 125.2(4) . . ?
C6 N2 Sn1 124.7(4) . . ?
C1 C10 C9 127.5(6) . 3_666 ?
C1 C10 C11 116.4(6) . . ?
C9 C10 C11 116.1(6) 3_666 . ?
C16 C11 C12 117.9(7) . . ?
C16 C11 C10 120.6(7) . . ?
C12 C11 C10 121.5(6) . . ?
C13 C12 C11 122.2(8) . . ?
C13 C12 H12 118.9 . . ?
C11 C12 H12 118.9 . . ?
C14 C13 C12 118.7(8) . . ?
C15 C14 C13 120.1(8) . . ?
C15 C14 H14 119.9 . . ?
C13 C14 H14 119.9 . . ?
C14 C15 C16 121.4(9) . . ?
C15 C16 C11 119.8(9) . . ?
C15 C16 H16 120.1 . . ?
C11 C16 H16 120.1 . . ?
C18 C17 C22 117.5(6) . . ?
C18 C17 C5 120.5(6) . . ?
C22 C17 C5 121.9(6) . . ?
C19 C18 C17 122.5(7) . . ?
C19 C18 H18 118.7 . . ?
C17 C18 H18 118.7 . . ?
C18 C19 C20 118.8(8) . . ?
C21 C20 C19 120.8(7) . . ?
C21 C20 H20 119.6 . . ?
C19 C20 H20 119.6 . . ?
C20 C21 C22 119.7(7) . . ?
C17 C22 C21 120.7(7) . . ?
C17 C22 H22 119.7 . . ?
C21 C22 H22 119.7 . . ?
C23 O1 Sn1 123.1(4) . . ?
O1 C23 C28 120.9(7) . . ?
O1 C23 C24 119.6(7) . . ?
C28 C23 C24 119.4(7) . . ?
C25 C24 C23 118.9(7) . . ?
C25 C24 H24 120.6 . . ?
C23 C24 H24 120.6 . . ?
C26 C25 O2 116.0(7) . . ?
C26 C25 C24 121.6(8) . . ?
O2 C25 C24 122.3(8) . . ?
C27 C26 C25 118.6(8) . . ?
C27 C26 H26 120.7 . . ?
C25 C26 H26 120.7 . . ?
C26 C27 C28 122.1(8) . . ?
C26 C27 H27 118.9 . . ?
C28 C27 H27 118.9 . . ?
C27 C28 C23 119.3(8) . . ?
C27 C28 H28 120.4 . . ?
C23 C28 H28 120.4 . . ?
C25 O2 C29 117.9(7) . . ?
O2 C29 H29A 109.5 . . ?
O2 C29 H29B 109.5 . . ?
H29A C29 H29B 109.5 . . ?
O2 C29 H29C 109.5 . . ?
H29A C29 H29C 109.5 . . ?
H29B C29 H29C 109.5 . . ?

loop_
_geom_bond_atom_site_label_1
_geom_bond_atom_site_label_2
_geom_bond_distance
_geom_bond_site_symmetry_2
_geom_bond_publ_flag
Sn1 O1 2.064(5) 3_666 ?
Sn1 O1 2.064(5) . ?
Sn1 N1 2.105(5) 3_666 ?
Sn1 N1 2.105(5) . ?
Sn1 N2 2.110(5) . ?
Sn1 N2 2.110(5) 3_666 ?
N1 C1 1.376(8) . ?
N1 C4 1.382(8) . ?
C1 C10 1.395(9) . ?
C1 C2 1.413(9) . ?
C2 C3 1.357(9) . ?
C2 H2 0.9500 . ?
C3 C4 1.433(9) . ?
C3 H3 0.9500 . ?
C4 C5 1.407(9) . ?
C5 C6 1.404(9) . ?
C5 C17 1.500(9) . ?
C6 N2 1.373(8) . ?
C6 C7 1.424(9) . ?
C7 C8 1.356(10) . ?
C7 H7 0.9500 . ?
C8 C9 1.419(9) . ?
C8 H8 0.9500 . ?
C9 N2 1.360(8) . ?
C9 C10 1.411(9) 3_666 ?
C10 C9 1.411(9) 3_666 ?
C10 C11 1.511(9) . ?
C11 C16 1.382(11) . ?
C11 C12 1.377(10) . ?
C12 C13 1.369(10) . ?
C12 H12 0.9500 . ?
C13 C14 1.378(13) . ?
C14 C15 1.344(13) . ?
C14 H14 0.9500 . ?
C15 C16 1.376(12) . ?
C16 H16 0.9500 . ?
C17 C18 1.380(9) . ?
C17 C22 1.394(9) . ?
C18 C19 1.377(10) . ?
C18 H18 0.9500 . ?
C19 C20 1.387(12) . ?
C20 C21 1.359(11) . ?
C20 H20 0.9500 . ?
C21 C22 1.403(10) . ?
C22 H22 0.9500 . ?
O1 C23 1.334(8) . ?
C23 C28 1.395(10) . ?
C23 C24 1.410(10) . ?
C24 C25 1.397(10) . ?
C24 H24 0.9500 . ?
C25 C26 1.376(11) . ?
C25 O2 1.377(9) . ?
C26 C27 1.373(12) . ?
C26 H26 0.9500 . ?
C27 C28 1.387(11) . ?
C27 H27 0.9500 . ?
C28 H28 0.9500 . ?
O2 C29 1.430(10) . ?
C29 H29A 0.9800 . ?
C29 H29B 0.9800 . ?
C29 H29C 0.9800 . ?
